data_2207937
loop_
_publ_author_name
'Liu, Bao-Shu'
'Sun, Feng-Xia'
'Zhou, Li-Na'
'Sun, Hua'
'Wang, Jing-Kang'

_publ_section_title
;
 3-Benzotriazol-1-yl 5-<i>tert</i>-butyl
 2,6-dimethyl-4-(3-nitrophenyl)-1,4-dihydropyridine-3,5-dicarboxylate
;
_journal_coeditor_code WW6455
_journal_issue 1
_journal_name_full 'Acta Crystallographica Section E'
_journal_page_first o72
_journal_page_last o73
_journal_paper_doi 10.1107/S1600536805040079
_journal_volume 62
_journal_year 2006
_chemical_formula_iupac 'C25 H25 N5 O6'
_chemical_formula_moiety 'C25 H25 N5 O6'
_chemical_formula_sum 'C25 H25 N5 O6'
_chemical_formula_weight 491.50
_chemical_melting_point 458.5
_chemical_name_systematic
;
3-Benzotriazol-1-yl 5-tert-butyl
2,6-dimethyl-4-(3-nitrophenyl)-1,4-dihydropyridine-3,5-dicarboxylate
;
_space_group_IT_number 14
_symmetry_cell_setting monoclinic
_symmetry_space_group_name_Hall '-P 2yn'
_symmetry_space_group_name_H-M 'P 1 21/n 1'
_atom_sites_solution_hydrogens geom
_atom_sites_solution_primary direct
_atom_sites_solution_secondary difmap
_audit_creation_method SHELXL97
_cell_angle_alpha 90.00
_cell_angle_beta 90.96(3)
_cell_angle_gamma 90.00
_cell_formula_units_Z 4
_cell_length_a 10.332(2)
_cell_length_b 15.163(3)
_cell_length_c 16.010(3)
_cell_measurement_reflns_used 19215
_cell_measurement_temperature 293(2)
_cell_measurement_theta_max 25.50
_cell_measurement_theta_min 3.33
_cell_volume 2507.8(8)
_computing_cell_refinement RAPID-AUTO
_computing_data_collection 'RAPID-AUTO (Rigaku, 2004)'
_computing_data_reduction RAPID-AUTO
_computing_molecular_graphics 'SHELXTL (Bruker, 1997)'
_computing_publication_material SHELXTL
_computing_structure_refinement 'SHELXL97 (Sheldrick, 1997)'
_computing_structure_solution 'SHELXS97 (Sheldrick, 1997)'
_diffrn_ambient_temperature 293(2)
_diffrn_measured_fraction_theta_full 0.987
_diffrn_measured_fraction_theta_max 0.987
_diffrn_measurement_device_type 'Rigaku R-AXIS RAPID IP area-detector'
_diffrn_measurement_method oscillation
_diffrn_radiation_monochromator graphite
_diffrn_radiation_source 'rotating anode'
_diffrn_radiation_type MoK\a
_diffrn_radiation_wavelength 0.71073
_diffrn_reflns_av_R_equivalents 0.0500
_diffrn_reflns_av_sigmaI/netI 0.0432
_diffrn_reflns_limit_h_max 12
_diffrn_reflns_limit_h_min -12
_diffrn_reflns_limit_k_max 18
_diffrn_reflns_limit_k_min -18
_diffrn_reflns_limit_l_max 19
_diffrn_reflns_limit_l_min -19
_diffrn_reflns_number 23558
_diffrn_reflns_theta_full 25.50
_diffrn_reflns_theta_max 25.50
_diffrn_reflns_theta_min 3.33
_diffrn_standards_decay_% 0
_diffrn_standards_interval_count 0
_diffrn_standards_interval_time 0
_diffrn_standards_number 0
_exptl_absorpt_coefficient_mu 0.095
_exptl_absorpt_correction_T_max 0.9893
_exptl_absorpt_correction_T_min 0.9649
_exptl_absorpt_correction_type multi-scan
_exptl_absorpt_process_details '(ABSCOR; Higashi, 1995)'
_exptl_crystal_colour yellow
_exptl_crystal_density_diffrn 1.302
_exptl_crystal_density_method 'not measured'
_exptl_crystal_description rod
_exptl_crystal_F_000 1032
_exptl_crystal_size_max 0.38
_exptl_crystal_size_mid 0.25
_exptl_crystal_size_min 0.11
_refine_diff_density_max 0.336
_refine_diff_density_min -0.228
_refine_ls_extinction_method none
_refine_ls_goodness_of_fit_ref 1.006
_refine_ls_hydrogen_treatment constr
_refine_ls_matrix_type full
_refine_ls_number_parameters 325
_refine_ls_number_reflns 4620
_refine_ls_number_restraints 0
_refine_ls_restrained_S_all 1.006
_refine_ls_R_factor_all 0.0752
_refine_ls_R_factor_gt 0.0482
_refine_ls_shift/su_max 0.000
_refine_ls_shift/su_mean 0.000
_refine_ls_structure_factor_coef Fsqd
_refine_ls_weighting_details 'calc w=1/[\s^2^(Fo^2^)+(0.1P)^2^] where P=(Fo^2^+2Fc^2^)/3'
_refine_ls_weighting_scheme calc
_refine_ls_wR_factor_gt 0.1391
_refine_ls_wR_factor_ref 0.1552
_reflns_number_gt 3165
_reflns_number_total 4620
_reflns_threshold_expression I>2\s(I)
_cod_data_source_file ww6455.cif
_cod_data_source_block I
_cod_original_cell_volume 2507.6(9)
_cod_original_sg_symbol_H-M 'P 21/n'
_cod_database_code 2207937
_cod_database_fobs_code 2207937

loop_
_symmetry_equiv_pos_as_xyz
'x, y, z'
'-x+1/2, y+1/2, -z+1/2'
'-x, -y, -z'
'x-1/2, -y-1/2, z-1/2'

loop_
_atom_site_label
_atom_site_fract_x
_atom_site_fract_y
_atom_site_fract_z
_atom_site_U_iso_or_equiv
_atom_site_adp_type
_atom_site_calc_flag
_atom_site_refinement_flags
_atom_site_occupancy
_atom_site_type_symbol
O1 0.21060(13) 0.82239(9) 0.03233(10) 0.0531(4) Uani d . 1 O
O2 0.01379(15) 0.88373(12) 0.01864(15) 0.0859(7) Uani d . 1 O
O3 0.59163(18) 0.73312(19) 0.32341(14) 0.1087(8) Uani d . 1 O
O4 0.60069(18) 0.6879(3) 0.19826(16) 0.1405(13) Uani d . 1 O
O5 0.13680(15) 0.42128(10) 0.10564(12) 0.0677(5) Uani d . 1 O
O6 0.28262(12) 0.52457(9) 0.06732(9) 0.0454(4) Uani d . 1 O
C1 0.2502(3) 0.9710(2) 0.0842(3) 0.1049(12) Uani d . 1 C
H1A 0.1616 0.9891 0.0775 0.157 Uiso calc R 1 H
H1B 0.3057 1.0215 0.0792 0.157 Uiso calc R 1 H
H1C 0.2628 0.9447 0.1382 0.157 Uiso calc R 1 H
C2 0.4217(2) 0.87458(18) 0.0260(3) 0.0965(11) Uani d . 1 C
H2A 0.4397 0.8327 -0.0173 0.145 Uiso calc R 1 H
H2B 0.4353 0.8473 0.0796 0.145 Uiso calc R 1 H
H2C 0.4785 0.9244 0.0210 0.145 Uiso calc R 1 H
C3 0.2523(3) 0.9399(2) -0.0684(2) 0.1041(12) Uani d . 1 C
H3A 0.2747 0.8963 -0.1092 0.156 Uiso calc R 1 H
H3B 0.3015 0.9926 -0.0777 0.156 Uiso calc R 1 H
H3C 0.1616 0.9530 -0.0732 0.156 Uiso calc R 1 H
C4 0.2824(2) 0.90503(15) 0.01778(18) 0.0629(7) Uani d . 1 C
C5 0.08078(19) 0.82103(14) 0.03572(14) 0.0483(5) Uani d . 1 C
C6 0.03497(17) 0.73447(12) 0.06462(11) 0.0370(4) Uani d . 1 C
C7 -0.09284(17) 0.71889(13) 0.07393(12) 0.0384(4) Uani d . 1 C
C8 -0.20410(18) 0.77928(15) 0.05539(14) 0.0490(5) Uani d . 1 C
H8A -0.1720 0.8346 0.0351 0.073 Uiso calc R 1 H
H8B -0.2520 0.7890 0.1054 0.073 Uiso calc R 1 H
H8C -0.2597 0.7530 0.0137 0.073 Uiso calc R 1 H
C9 -0.05415(17) 0.56482(13) 0.10834(12) 0.0398(4) Uani d . 1 C
C10 -0.1234(2) 0.48118(15) 0.12917(16) 0.0559(6) Uani d . 1 C
H10A -0.2140 0.4931 0.1352 0.084 Uiso calc R 1 H
H10B -0.0888 0.4577 0.1806 0.084 Uiso calc R 1 H
H10C -0.1117 0.4391 0.0851 0.084 Uiso calc R 1 H
C11 0.07512(16) 0.57427(12) 0.09479(11) 0.0358(4) Uani d . 1 C
C12 0.13589(16) 0.66574(11) 0.08816(11) 0.0340(4) Uani d . 1 C
H12A 0.2005 0.6641 0.0441 0.041 Uiso calc R 1 H
C13 0.20542(16) 0.68733(12) 0.17079(11) 0.0346(4) Uani d . 1 C
C14 0.13566(18) 0.69983(15) 0.24284(13) 0.0490(5) Uani d . 1 C
H14A 0.0458 0.6966 0.2403 0.059 Uiso calc R 1 H
C15 0.1969(2) 0.71708(18) 0.31872(15) 0.0634(7) Uani d . 1 C
H15A 0.1479 0.7255 0.3662 0.076 Uiso calc R 1 H
C16 0.3304(2) 0.72190(16) 0.32439(14) 0.0557(6) Uani d . 1 C
H16A 0.3725 0.7340 0.3749 0.067 Uiso calc R 1 H
C17 0.39835(18) 0.70814(14) 0.25279(13) 0.0474(5) Uani d . 1 C
C18 0.33990(17) 0.69122(13) 0.17594(12) 0.0425(5) Uani d . 1 C
H18A 0.3896 0.6826 0.1287 0.051 Uiso calc R 1 H
C19 0.15671(18) 0.49738(13) 0.09263(13) 0.0417(5) Uani d . 1 C
C20 0.45053(17) 0.43242(13) 0.12995(12) 0.0418(5) Uani d . 1 C
C21 0.4629(2) 0.45512(16) 0.21367(15) 0.0568(6) Uani d . 1 C
H21A 0.4104 0.4973 0.2382 0.068 Uiso calc R 1 H
C22 0.5578(2) 0.41114(19) 0.25773(16) 0.0678(7) Uani d . 1 C
H22A 0.5696 0.4235 0.3142 0.081 Uiso calc R 1 H
C23 0.6377(2) 0.34806(17) 0.22041(17) 0.0613(6) Uani d . 1 C
H23A 0.7013 0.3204 0.2528 0.074 Uiso calc R 1 H
C24 0.62516(18) 0.32625(15) 0.13851(15) 0.0528(6) Uani d . 1 C
H24A 0.6786 0.2844 0.1144 0.063 Uiso calc R 1 H
C25 0.52793(17) 0.36951(13) 0.09160(14) 0.0444(5) Uani d . 1 C
N1 -0.13211(14) 0.63705(11) 0.10347(11) 0.0440(4) Uani d . 1 N
H1D -0.2107 0.6318 0.1197 0.053 Uiso calc R 1 H
N2 0.54023(19) 0.71073(17) 0.25835(15) 0.0733(6) Uani d . 1 N
N3 0.37061(14) 0.45709(10) 0.06648(10) 0.0423(4) Uani d . 1 N
N4 0.39499(15) 0.41572(11) -0.00536(11) 0.0459(4) Uani d . 1 N
N5 0.49052(15) 0.36102(12) 0.00933(11) 0.0480(4) Uani d . 1 N

loop_
_atom_site_aniso_label
_atom_site_aniso_U_11
_atom_site_aniso_U_22
_atom_site_aniso_U_33
_atom_site_aniso_U_12
_atom_site_aniso_U_13
_atom_site_aniso_U_23
O1 0.0388(8) 0.0356(8) 0.0851(11) -0.0055(6) 0.0024(7) 0.0130(7)
O2 0.0505(9) 0.0552(11) 0.152(2) 0.0086(8) 0.0013(10) 0.0404(11)
O3 0.0581(11) 0.168(2) 0.0986(17) -0.0299(13) -0.0348(11) -0.0083(15)
O4 0.0381(10) 0.292(4) 0.0915(17) -0.0161(16) 0.0041(10) -0.016(2)
O5 0.0508(9) 0.0358(9) 0.1166(15) -0.0012(7) 0.0058(9) 0.0122(9)
O6 0.0330(7) 0.0363(7) 0.0669(9) 0.0047(6) 0.0030(6) 0.0048(6)
C1 0.099(2) 0.067(2) 0.149(3) -0.0329(17) 0.023(2) -0.022(2)
C2 0.0506(14) 0.0576(17) 0.181(4) -0.0180(13) 0.0095(17) 0.0200(19)
C3 0.103(2) 0.089(2) 0.121(3) -0.0276(18) 0.010(2) 0.049(2)
C4 0.0540(13) 0.0375(12) 0.0972(19) -0.0120(10) 0.0062(12) 0.0094(12)
C5 0.0381(10) 0.0425(12) 0.0642(14) 0.0010(9) -0.0026(9) 0.0087(10)
C6 0.0320(9) 0.0373(10) 0.0415(10) -0.0013(8) -0.0034(7) 0.0026(8)
C7 0.0350(9) 0.0414(11) 0.0387(10) 0.0013(8) -0.0033(7) -0.0035(8)
C8 0.0356(10) 0.0550(13) 0.0561(13) 0.0067(9) -0.0040(8) 0.0020(10)
C9 0.0347(9) 0.0423(11) 0.0423(11) -0.0056(8) -0.0027(8) 0.0018(8)
C10 0.0411(11) 0.0531(13) 0.0734(16) -0.0129(10) 0.0003(10) 0.0096(11)
C11 0.0328(9) 0.0340(10) 0.0405(10) -0.0046(8) -0.0013(7) 0.0008(8)
C12 0.0283(8) 0.0332(10) 0.0404(10) -0.0035(7) 0.0008(7) 0.0017(7)
C13 0.0307(9) 0.0298(9) 0.0431(10) 0.0000(7) -0.0038(7) 0.0001(7)
C14 0.0318(10) 0.0623(14) 0.0529(13) 0.0106(9) -0.0014(8) -0.0074(10)
C15 0.0507(13) 0.0889(19) 0.0505(13) 0.0164(12) 0.0008(10) -0.0161(12)
C16 0.0528(12) 0.0631(15) 0.0508(13) 0.0024(11) -0.0128(10) -0.0114(11)
C17 0.0353(10) 0.0465(12) 0.0601(13) -0.0076(9) -0.0104(9) 0.0022(10)
C18 0.0337(9) 0.0476(12) 0.0461(11) -0.0072(8) 0.0010(8) 0.0021(9)
C19 0.0358(10) 0.0383(11) 0.0509(12) -0.0047(8) -0.0022(8) 0.0015(9)
C20 0.0351(9) 0.0401(11) 0.0501(12) -0.0018(8) 0.0007(8) 0.0047(9)
C21 0.0597(13) 0.0576(14) 0.0529(14) 0.0019(11) 0.0005(10) -0.0031(10)
C22 0.0708(16) 0.0807(18) 0.0515(14) -0.0060(14) -0.0099(11) 0.0094(12)
C23 0.0464(12) 0.0698(16) 0.0673(16) -0.0005(11) -0.0094(10) 0.0217(13)
C24 0.0321(10) 0.0506(13) 0.0756(17) 0.0013(9) 0.0006(9) 0.0147(11)
C25 0.0303(9) 0.0436(11) 0.0596(13) -0.0028(8) 0.0037(8) 0.0047(9)
N1 0.0274(8) 0.0485(10) 0.0561(11) -0.0025(7) 0.0033(7) 0.0049(8)
N2 0.0398(10) 0.1108(19) 0.0690(14) -0.0249(11) -0.0098(10) 0.0076(12)
N3 0.0355(8) 0.0399(9) 0.0515(10) 0.0079(7) -0.0014(7) -0.0002(7)
N4 0.0379(8) 0.0463(10) 0.0536(10) 0.0023(8) -0.0016(7) -0.0025(8)
N5 0.0370(9) 0.0487(11) 0.0582(11) 0.0045(8) 0.0005(7) -0.0037(8)

loop_
_atom_type_symbol
_atom_type_description
_atom_type_scat_dispersion_real
_atom_type_scat_dispersion_imag
_atom_type_scat_source
C C 0.0033 0.0016 'International Tables Vol C Tables 4.2.6.8 and 6.1.1.4'
H H 0.0000 0.0000 'International Tables Vol C Tables 4.2.6.8 and 6.1.1.4'
N N 0.0061 0.0033 'International Tables Vol C Tables 4.2.6.8 and 6.1.1.4'
O O 0.0106 0.0060 'International Tables Vol C Tables 4.2.6.8 and 6.1.1.4'

loop_
_geom_angle_atom_site_label_1
_geom_angle_atom_site_label_2
_geom_angle_atom_site_label_3
_geom_angle
C5 O1 C4 121.59(16)
N3 O6 C19 113.25(14)
C4 C1 H1A 109.5
C4 C1 H1B 109.5
H1A C1 H1B 109.5
C4 C1 H1C 109.5
H1A C1 H1C 109.5
H1B C1 H1C 109.5
C4 C2 H2A 109.5
C4 C2 H2B 109.5
H2A C2 H2B 109.5
C4 C2 H2C 109.5
H2A C2 H2C 109.5
H2B C2 H2C 109.5
C4 C3 H3A 109.5
C4 C3 H3B 109.5
H3A C3 H3B 109.5
C4 C3 H3C 109.5
H3A C3 H3C 109.5
H3B C3 H3C 109.5
O1 C4 C3 110.3(2)
O1 C4 C1 109.7(2)
C3 C4 C1 111.7(3)
O1 C4 C2 101.93(18)
C3 C4 C2 111.6(3)
C1 C4 C2 111.3(3)
O2 C5 O1 123.30(19)
O2 C5 C6 126.03(18)
O1 C5 C6 110.66(16)
C7 C6 C5 120.67(17)
C7 C6 C12 121.39(16)
C5 C6 C12 117.85(15)
C6 C7 N1 118.97(16)
C6 C7 C8 128.31(18)
N1 C7 C8 112.72(16)
C7 C8 H8A 109.5
C7 C8 H8B 109.5
H8A C8 H8B 109.5
C7 C8 H8C 109.5
H8A C8 H8C 109.5
H8B C8 H8C 109.5
N1 C9 C11 119.11(17)
N1 C9 C10 114.22(16)
C11 C9 C10 126.67(18)
C9 C10 H10A 109.5
C9 C10 H10B 109.5
H10A C10 H10B 109.5
C9 C10 H10C 109.5
H10A C10 H10C 109.5
H10B C10 H10C 109.5
C9 C11 C19 119.61(16)
C9 C11 C12 120.75(16)
C19 C11 C12 119.50(14)
C6 C12 C11 111.07(14)
C6 C12 C13 112.24(15)
C11 C12 C13 108.77(14)
C6 C12 H12A 108.2
C11 C12 H12A 108.2
C13 C12 H12A 108.2
C14 C13 C18 118.58(18)
C14 C13 C12 120.44(16)
C18 C13 C12 120.93(16)
C15 C14 C13 121.35(19)
C15 C14 H14A 119.3
C13 C14 H14A 119.3
C14 C15 C16 120.5(2)
C14 C15 H15A 119.7
C16 C15 H15A 119.7
C17 C16 C15 117.5(2)
C17 C16 H16A 121.3
C15 C16 H16A 121.3
C16 C17 C18 123.34(19)
C16 C17 N2 118.0(2)
C18 C17 N2 118.6(2)
C17 C18 C13 118.70(18)
C17 C18 H18A 120.6
C13 C18 H18A 120.6
O5 C19 O6 119.31(17)
O5 C19 C11 132.66(18)
O6 C19 C11 108.01(15)
N3 C20 C21 134.65(19)
N3 C20 C25 101.89(17)
C21 C20 C25 123.44(19)
C22 C21 C20 115.4(2)
C22 C21 H21A 122.3
C20 C21 H21A 122.3
C21 C22 C23 122.2(2)
C21 C22 H22A 118.9
C23 C22 H22A 118.9
C24 C23 C22 122.0(2)
C24 C23 H23A 119.0
C22 C23 H23A 119.0
C23 C24 C25 117.3(2)
C23 C24 H24A 121.4
C25 C24 H24A 121.4
N5 C25 C20 109.42(17)
N5 C25 C24 131.0(2)
C20 C25 C24 119.6(2)
C9 N1 C7 124.18(15)
C9 N1 H1D 117.9
C7 N1 H1D 117.9
O3 N2 O4 122.8(2)
O3 N2 C17 118.9(2)
O4 N2 C17 118.3(2)
N4 N3 C20 113.28(16)
N4 N3 O6 119.58(15)
C20 N3 O6 126.66(16)
N5 N4 N3 107.17(16)
N4 N5 C25 108.22(16)

loop_
_geom_bond_atom_site_label_1
_geom_bond_atom_site_label_2
_geom_bond_distance
O1 C5 1.343(2)
O1 C4 1.477(2)
O2 C5 1.205(2)
O3 N2 1.210(3)
O4 N2 1.207(3)
O5 C19 1.191(2)
O6 N3 1.3689(19)
O6 C19 1.430(2)
C1 C4 1.501(4)
C1 H1A 0.9600
C1 H1B 0.9600
C1 H1C 0.9600
C2 C4 1.516(4)
C2 H2A 0.9600
C2 H2B 0.9600
C2 H2C 0.9600
C3 C4 1.505(4)
C3 H3A 0.9600
C3 H3B 0.9600
C3 H3C 0.9600
C5 C6 1.472(3)
C6 C7 1.352(3)
C6 C12 1.517(2)
C7 N1 1.391(3)
C7 C8 1.495(3)
C8 H8A 0.9600
C8 H8B 0.9600
C8 H8C 0.9600
C9 N1 1.361(2)
C9 C11 1.364(3)
C9 C10 1.496(3)
C10 H10A 0.9600
C10 H10B 0.9600
C10 H10C 0.9600
C11 C19 1.439(3)
C11 C12 1.527(2)
C12 C13 1.530(3)
C12 H12A 0.9800
C13 C14 1.383(3)
C13 C18 1.392(2)
C14 C15 1.385(3)
C14 H14A 0.9300
C15 C16 1.383(3)
C15 H15A 0.9300
C16 C17 1.370(3)
C16 H16A 0.9300
C17 C18 1.385(3)
C17 N2 1.468(3)
C18 H18A 0.9300
C20 N3 1.351(2)
C20 C21 1.388(3)
C20 C25 1.394(3)
C21 C22 1.371(3)
C21 H21A 0.9300
C22 C23 1.404(4)
C22 H22A 0.9300
C23 C24 1.356(4)
C23 H23A 0.9300
C24 C25 1.406(3)
C24 H24A 0.9300
C25 N5 1.372(3)
N1 H1D 0.8600
N3 N4 1.338(2)
N4 N5 1.308(2)

loop_
_geom_hbond_atom_site_label_D
_geom_hbond_atom_site_label_H
_geom_hbond_atom_site_label_A
_geom_hbond_site_symmetry_A
_geom_hbond_distance_DH
_geom_hbond_distance_HA
_geom_hbond_distance_DA
_geom_hbond_angle_DHA
_geom_hbond_publ_flag
N1 H1D O4 1_455 0.86 2.49 3.265(3) 151 y

loop_
_geom_torsion_atom_site_label_1
_geom_torsion_atom_site_label_2
_geom_torsion_atom_site_label_3
_geom_torsion_atom_site_label_4
_geom_torsion
C5 O1 C4 C3 -65.6(3)
C5 O1 C4 C1 57.8(3)
C5 O1 C4 C2 175.8(2)
C4 O1 C5 O2 8.1(4)
C4 O1 C5 C6 -170.52(18)
O2 C5 C6 C7 0.4(4)
O1 C5 C6 C7 178.97(18)
O2 C5 C6 C12 -176.2(2)
O1 C5 C6 C12 2.4(3)
C5 C6 C7 N1 -178.32(17)
C12 C6 C7 N1 -1.9(3)
C5 C6 C7 C8 2.4(3)
C12 C6 C7 C8 178.88(19)
N1 C9 C11 C19 -174.67(17)
C10 C9 C11 C19 5.7(3)
N1 C9 C11 C12 9.8(3)
C10 C9 C11 C12 -169.92(19)
C7 C6 C12 C11 18.1(2)
C5 C6 C12 C11 -165.37(16)
C7 C6 C12 C13 -103.9(2)
C5 C6 C12 C13 72.6(2)
C9 C11 C12 C6 -22.2(2)
C19 C11 C12 C6 162.27(17)
C9 C11 C12 C13 101.9(2)
C19 C11 C12 C13 -73.7(2)
C6 C12 C13 C14 56.2(2)
C11 C12 C13 C14 -67.1(2)
C6 C12 C13 C18 -126.50(18)
C11 C12 C13 C18 110.19(19)
C18 C13 C14 C15 0.8(3)
C12 C13 C14 C15 178.2(2)
C13 C14 C15 C16 -0.3(4)
C14 C15 C16 C17 -0.7(4)
C15 C16 C17 C18 1.0(4)
C15 C16 C17 N2 -178.4(2)
C16 C17 C18 C13 -0.4(3)
N2 C17 C18 C13 179.0(2)
C14 C13 C18 C17 -0.5(3)
C12 C13 C18 C17 -177.89(17)
N3 O6 C19 O5 -4.2(3)
N3 O6 C19 C11 177.35(14)
C9 C11 C19 O5 -5.3(4)
C12 C11 C19 O5 170.3(2)
C9 C11 C19 O6 172.87(17)
C12 C11 C19 O6 -11.5(2)
N3 C20 C21 C22 178.2(2)
C25 C20 C21 C22 0.0(3)
C20 C21 C22 C23 0.6(4)
C21 C22 C23 C24 -0.6(4)
C22 C23 C24 C25 0.0(3)
N3 C20 C25 N5 0.2(2)
C21 C20 C25 N5 178.96(19)
N3 C20 C25 C24 -179.29(17)
C21 C20 C25 C24 -0.6(3)
C23 C24 C25 N5 -178.8(2)
C23 C24 C25 C20 0.6(3)
C11 C9 N1 C7 9.5(3)
C10 C9 N1 C7 -170.77(18)
C6 C7 N1 C9 -13.7(3)
C8 C7 N1 C9 165.66(18)
C16 C17 N2 O3 -7.0(4)
C18 C17 N2 O3 173.5(2)
C16 C17 N2 O4 170.8(3)
C18 C17 N2 O4 -8.6(4)
C21 C20 N3 N4 -179.4(2)
C25 C20 N3 N4 -0.9(2)
C21 C20 N3 O6 8.7(4)
C25 C20 N3 O6 -172.81(16)
C19 O6 N3 N4 97.11(19)
C19 O6 N3 C20 -91.5(2)
C20 N3 N4 N5 1.3(2)
O6 N3 N4 N5 173.79(15)
N3 N4 N5 C25 -1.0(2)
C20 C25 N5 N4 0.5(2)
C24 C25 N5 N4 180.0(2)
